data_4308889
loop_
_publ_author_name
'Shin-ichiro Noro'
'Susumu Kitagawa'
'Takayoshi Nakamura'
'Tatsuo Wada'

_publ_section_title
;
Synthesis and Crystallographic Characterization of Low-Dimensional and
Porous Coordination Compounds Capable of Supramolecular Aromatic
Interaction Using the 4,4'-Azobis(pyridine) Ligand
;
_journal_name_full 'Inorganic Chemistry'
_journal_page_first 3960
_journal_page_last 3971
_journal_paper_doi 10.1021/ic048371u
_journal_volume 44
_journal_year 2005
_chemical_formula_sum 'C32 H24 Mn N14 S2'
_chemical_formula_weight 723.69
_space_group_IT_number 13
_symmetry_cell_setting monoclinic
_symmetry_Int_Tables_number 13
_symmetry_space_group_name_Hall '-P 2yac'
_symmetry_space_group_name_H-M 'P 1 2/n 1'
_audit_creation_date 'Mon Oct 29 10:39:59 2001'
_audit_creation_method 'by teXsan'
_cell_angle_alpha 90
_cell_angle_beta 101.40(1)
_cell_angle_gamma 90
_cell_formula_units_Z 4
_cell_length_a 11.593(2)
_cell_length_b 13.641(2)
_cell_length_c 22.511(2)
_cell_measurement_reflns_used 25
_cell_measurement_temperature 296.2
_cell_measurement_theta_max 14.9
_cell_measurement_theta_min 14.5
_cell_volume 3489.7(9)
_computing_cell_refinement 'MSC/AFC Diffractometer Control'
_computing_data_collection 'MSC/AFC Diffractometer Control'
_computing_data_reduction 'teXsan Ver. 1.11'
_computing_publication_material 'teXsan Ver. 1.11'
_computing_structure_refinement 'teXsan Ver. 1.10'
_computing_structure_solution SHELXS86
_diffrn_measured_fraction_theta_full 0.9989
_diffrn_measured_fraction_theta_max 0.9989
_diffrn_measurement_device_type 'Rigaku AFC7R'
_diffrn_measurement_method \w-2\q
_diffrn_radiation_type 'Mo K\a'
_diffrn_radiation_wavelength 0.7107
_diffrn_reflns_av_R_equivalents 0.028
_diffrn_reflns_limit_h_max 15
_diffrn_reflns_limit_h_min -14
_diffrn_reflns_limit_k_max 17
_diffrn_reflns_limit_k_min 0
_diffrn_reflns_limit_l_max 0
_diffrn_reflns_limit_l_min -29
_diffrn_reflns_number 8552
_diffrn_reflns_theta_full 27.50
_diffrn_reflns_theta_max 27.50
_diffrn_standards_decay_% 0.50
_diffrn_standards_interval_count 150
_diffrn_standards_number 3
_exptl_absorpt_coefficient_mu 0.543
_exptl_absorpt_correction_T_max 0.971
_exptl_absorpt_correction_T_min 0.514
_exptl_absorpt_correction_type psi-scan
_exptl_absorpt_process_details '(North, Phillips & Mathews, 1968)'
_exptl_crystal_colour orange
_exptl_crystal_density_diffrn 1.377
_exptl_crystal_density_method 'not measured'
_exptl_crystal_description prismatic
_exptl_crystal_size_max 0.200
_exptl_crystal_size_mid 0.200
_exptl_crystal_size_min 0.200
_refine_diff_density_max 0.74
_refine_diff_density_min -1.17
_refine_ls_extinction_coef 0.00000
_refine_ls_extinction_method 'Zachariasen(1967) type 2 Gaussian isotropic'
_refine_ls_goodness_of_fit_ref 1.382
_refine_ls_hydrogen_treatment noref
_refine_ls_number_parameters 465
_refine_ls_number_reflns 6780
_refine_ls_R_factor_gt 0.0617
_refine_ls_shift/su_max 0.0048
_refine_ls_structure_factor_coef F
_refine_ls_weighting_details 'w = 1/[\s^2^(Fo) + 0.00090|Fo|^2^]'
_refine_ls_weighting_scheme calc
_refine_ls_wR_factor_ref 0.0864
_reflns_number_gt 4402
_reflns_number_total 8006
_reflns_threshold_expression F^2^>2.0\s(F^2^)
_cod_data_source_file ic048371usi20050228_100055.cif
_cod_data_source_block {[Mn(NCS)2(azpy)2](azpy)}n
_cod_original_cell_volume 3489.8(8)
_cod_original_formula_sum 'C32 H24 Mn N14 S2 '
_cod_database_code 4308889

loop_
_symmetry_equiv_pos_as_xyz
x,y,z
1/2+x,-y,1/2+z
-x,-y,-z
1/2-x,y,1/2-z

loop_
_atom_site_label
_atom_site_type_symbol
_atom_site_fract_x
_atom_site_fract_y
_atom_site_fract_z
_atom_site_U_iso_or_equiv
_atom_site_adp_type
_atom_site_occupancy
_atom_site_calc_flag
_atom_site_refinement_flags
_atom_site_disorder_assembly
_atom_site_disorder_group
Mn(1) Mn 0.2500 0.95933(5) 0.2500 0.0291(2) Uani 1.00 d S . .
Mn(2) Mn 0.7500 0.48611(5) 0.2500 0.0302(2) Uani 1.00 d S . .
S(1) S -0.1180(2) 1.0274(2) 0.11542(7) 0.1146(7) Uani 1.00 d . . .
S(2) S 0.3712(1) 0.4405(1) 0.11336(6) 0.0864(5) Uani 1.00 d . . .
N(1) N 0.2500 0.7906(3) 0.2500 0.043(1) Uani 1.00 d S . .
N(2) N 0.2500 1.1301(3) 0.2500 0.056(2) Uani 1.00 d S . .
N(3) N 0.2184(8) 0.4835(5) 0.2324(4) 0.049(3) Uani 0.50 d P . .
N(4) N 0.2090(7) 0.4374(5) 0.2295(4) 0.047(2) Uani 0.50 d P . .
N(5) N 0.3124(3) 0.9668(2) 0.1568(1) 0.0376(8) Uani 1.00 d . . .
N(6) N 0.4460(3) 0.9977(3) -0.0033(1) 0.0455(9) Uani 1.00 d . . .
N(7) N 0.7500 0.3166(3) 0.2500 0.049(1) Uani 1.00 d S . .
N(8) N 0.7500 0.6549(3) 0.2500 0.050(1) Uani 1.00 d S . .
N(9) N 0.7055(8) 1.0082(5) 0.2403(5) 0.053(2) Uani 0.50 d P . .
N(10) N 0.7954(8) 0.9628(5) 0.2608(5) 0.049(2) Uani 0.50 d P . .
N(11) N 0.8178(3) 0.4912(2) 0.1594(1) 0.0390(8) Uani 1.00 d . . .
N(12) N 0.9461(3) 0.5022(2) -0.0028(1) 0.0444(9) Uani 1.00 d . . .
N(13) N -0.0133(4) 0.2331(4) -0.0700(2) 0.084(2) Uani 1.00 d . . .
N(14) N 0.7784(4) 0.2665(3) 0.0368(2) 0.081(2) Uani 1.00 d . . .
N(15) N 0.3523(4) 0.2308(3) 0.0009(2) 0.069(1) Uani 1.00 d . . .
N(16) N 0.4125(4) 0.2693(3) -0.0316(2) 0.073(1) Uani 1.00 d . . .
N(17) N 0.0718(3) 0.9600(2) 0.2008(1) 0.0457(9) Uani 1.00 d . . .
N(18) N 0.5703(3) 0.4845(2) 0.1994(1) 0.0480(10) Uani 1.00 d . . .
C(1) C 0.2222(4) 0.7405(3) 0.1987(2) 0.060(1) Uani 1.00 d . . .
C(2) C 0.2215(5) 0.6391(3) 0.1972(2) 0.078(2) Uani 1.00 d . . .
C(3) C 0.2500 0.5888(4) 0.2500 0.077(3) Uani 1.00 d S . .
C(4) C 0.1898(5) 1.1795(3) 0.2038(2) 0.081(2) Uani 1.00 d . . .
C(5) C 0.1893(7) 1.2831(3) 0.2029(3) 0.113(3) Uani 1.00 d . . .
C(6) C 0.2500 1.3340(5) 0.2500 0.112(4) Uani 1.00 d S . .
C(7) C 0.4275(3) 0.9819(3) 0.1590(2) 0.046(1) Uani 1.00 d . . .
C(8) C 0.4778(3) 0.9918(3) 0.1092(2) 0.051(1) Uani 1.00 d . . .
C(9) C 0.4049(3) 0.9874(3) 0.0525(2) 0.0401(10) Uani 1.00 d . . .
C(10) C 0.2868(3) 0.9728(3) 0.0487(2) 0.049(1) Uani 1.00 d . . .
C(11) C 0.2450(3) 0.9630(3) 0.1016(2) 0.046(1) Uani 1.00 d . . .
C(12) C 0.6506(4) 0.2660(3) 0.2446(2) 0.067(2) Uani 1.00 d . . .
C(13) C 0.6488(6) 0.1637(3) 0.2447(3) 0.085(2) Uani 1.00 d . . .
C(14) C 0.7500 0.1134(4) 0.2500 0.085(3) Uani 1.00 d S . .
C(15) C 0.6501(5) 0.7054(3) 0.2417(2) 0.071(2) Uani 1.00 d . . .
C(16) C 0.6482(6) 0.8077(4) 0.2428(3) 0.100(2) Uani 1.00 d . . .
C(17) C 0.7500 0.8577(5) 0.2500 0.101(3) Uani 1.00 d S . .
C(18) C 0.9328(3) 0.4783(3) 0.1601(2) 0.046(1) Uani 1.00 d . . .
C(19) C 0.9816(3) 0.4806(3) 0.1087(2) 0.046(1) Uani 1.00 d . . .
C(20) C 0.9071(3) 0.4979(3) 0.0537(2) 0.0382(10) Uani 1.00 d . . .
C(21) C 0.7891(3) 0.5115(3) 0.0523(2) 0.047(1) Uani 1.00 d . . .
C(22) C 0.7488(3) 0.5082(3) 0.1060(2) 0.045(1) Uani 1.00 d . . .
C(23) C 0.0348(5) 0.2215(5) -0.0109(3) 0.092(2) Uani 1.00 d . . .
C(24) C 0.1529(5) 0.2201(4) 0.0126(2) 0.080(2) Uani 1.00 d . . .
C(25) C 0.2291(4) 0.2321(3) -0.0261(2) 0.061(1) Uani 1.00 d . . .
C(26) C 0.1851(4) 0.2438(4) -0.0865(2) 0.073(2) Uani 1.00 d . . .
C(27) C 0.0641(5) 0.2435(4) -0.1062(2) 0.078(2) Uani 1.00 d . . .
C(28) C 0.7303(5) 0.2896(4) -0.0199(3) 0.083(2) Uani 1.00 d . . .
C(29) C 0.6119(5) 0.2920(4) -0.0428(3) 0.079(2) Uani 1.00 d . . .
C(30) C 0.5363(4) 0.2682(3) -0.0052(2) 0.063(1) Uani 1.00 d . . .
C(31) C 0.5839(4) 0.2444(4) 0.0544(3) 0.073(2) Uani 1.00 d . . .
C(32) C 0.7035(5) 0.2453(4) 0.0729(3) 0.079(2) Uani 1.00 d . . .
C(33) C -0.0079(4) 0.9879(3) 0.1648(2) 0.049(1) Uani 1.00 d . . .
C(34) C 0.4863(3) 0.4666(3) 0.1632(2) 0.042(1) Uani 1.00 d . . .
H(1) H 0.2021 0.7755 0.1615 0.0723 Uiso 1.00 calc . . .
H(2) H 0.2010 0.6053 0.1595 0.0937 Uiso 1.00 calc . . .
H(3) H 0.1452 1.1446 0.1705 0.0971 Uiso 1.00 calc . . .
H(4) H 0.1461 1.3170 0.1685 0.1343 Uiso 1.00 calc . . .
H(5) H 0.4776 0.9861 0.1979 0.0553 Uiso 1.00 calc . . .
H(6) H 0.5602 1.0014 0.1132 0.0607 Uiso 1.00 calc . . .
H(7) H 0.2349 0.9695 0.0103 0.0582 Uiso 1.00 calc . . .
H(8) H 0.1628 0.9528 0.0985 0.0554 Uiso 1.00 calc . . .
H(9) H 0.5781 0.3008 0.2405 0.0801 Uiso 1.00 calc . . .
H(10) H 0.5760 0.1296 0.2413 0.1020 Uiso 1.00 calc . . .
H(11) H 0.5775 0.6706 0.2346 0.0853 Uiso 1.00 calc . . .
H(12) H 0.5753 0.8416 0.2387 0.1205 Uiso 1.00 calc . . .
H(13) H 0.9838 0.4669 0.1981 0.0551 Uiso 1.00 calc . . .
H(14) H 1.0635 0.4705 0.1110 0.0554 Uiso 1.00 calc . . .
H(15) H 0.7362 0.5230 0.0150 0.0560 Uiso 1.00 calc . . .
H(16) H 0.6672 0.5187 0.1047 0.0541 Uiso 1.00 calc . . .
H(17) H -0.0174 0.2145 0.0165 0.1104 Uiso 1.00 calc . . .
H(18) H 0.1813 0.2113 0.0549 0.0964 Uiso 1.00 calc . . .
H(19) H 0.2362 0.2521 -0.1143 0.0874 Uiso 1.00 calc . . .
H(20) H 0.0341 0.2516 -0.1483 0.0930 Uiso 1.00 calc . . .
H(21) H 0.7819 0.3060 -0.0465 0.0986 Uiso 1.00 calc . . .
H(22) H 0.5825 0.3100 -0.0839 0.0943 Uiso 1.00 calc . . .
H(23) H 0.5345 0.2278 0.0820 0.0879 Uiso 1.00 calc . . .
H(24) H 0.7351 0.2300 0.1141 0.0939 Uiso 1.00 calc . . .

loop_
_atom_site_aniso_label
_atom_site_aniso_U_11
_atom_site_aniso_U_22
_atom_site_aniso_U_33
_atom_site_aniso_U_12
_atom_site_aniso_U_13
_atom_site_aniso_U_23
Mn(1) 0.0394(4) 0.0189(3) 0.0309(4) 0.0000 0.0120(3) 0.0000
Mn(2) 0.0409(4) 0.0215(3) 0.0303(4) 0.0000 0.0124(3) 0.0000
S(1) 0.118(1) 0.148(2) 0.0627(9) 0.078(1) -0.0174(9) -0.0043(9)
S(2) 0.0669(8) 0.128(1) 0.0579(8) -0.0125(8) -0.0030(6) -0.0145(8)
N(1) 0.056(3) 0.015(2) 0.055(3) 0.0000 0.001(2) 0.0000
N(2) 0.089(4) 0.022(2) 0.062(3) 0.0000 0.027(3) 0.0000
N(3) 0.063(6) 0.022(4) 0.057(6) -0.010(4) -0.001(3) -0.005(4)
N(4) 0.055(5) 0.019(4) 0.059(5) -0.003(4) -0.005(3) -0.005(4)
N(5) 0.043(2) 0.038(2) 0.035(2) -0.001(1) 0.015(1) 0.001(1)
N(6) 0.051(2) 0.055(2) 0.036(2) -0.003(2) 0.020(2) -0.001(1)
N(7) 0.070(3) 0.019(2) 0.061(3) 0.0000 0.021(2) 0.0000
N(8) 0.071(3) 0.021(2) 0.061(3) 0.0000 0.023(3) 0.0000
N(9) 0.054(4) 0.020(4) 0.081(6) 0.003(4) 0.005(4) 0.008(5)
N(10) 0.050(4) 0.025(4) 0.070(5) -0.001(4) 0.008(4) -0.002(5)
N(11) 0.049(2) 0.039(2) 0.032(2) 0.001(1) 0.016(1) 0.002(1)
N(12) 0.050(2) 0.053(2) 0.033(2) 0.002(2) 0.014(2) 0.005(1)
N(13) 0.069(3) 0.092(4) 0.094(4) 0.001(2) 0.024(3) -0.008(3)
N(14) 0.068(3) 0.070(3) 0.103(4) 0.006(2) 0.013(3) -0.004(3)
N(15) 0.072(3) 0.054(2) 0.083(3) 0.003(2) 0.021(2) 0.004(2)
N(16) 0.070(3) 0.070(3) 0.082(3) 0.001(2) 0.021(2) 0.010(2)
N(17) 0.050(2) 0.048(2) 0.042(2) 0.002(2) 0.017(2) 0.001(1)
N(18) 0.052(2) 0.052(2) 0.042(2) -0.001(2) 0.013(2) 0.001(2)
C(1) 0.091(3) 0.028(2) 0.062(3) -0.007(2) 0.015(2) -0.007(2)
C(2) 0.122(4) 0.028(2) 0.094(4) -0.019(3) 0.044(3) -0.027(2)
C(3) 0.111(6) 0.013(3) 0.123(7) 0.0000 0.060(5) 0.0000
C(4) 0.131(5) 0.027(2) 0.089(4) 0.009(3) 0.031(3) 0.012(2)
C(5) 0.192(7) 0.025(3) 0.142(6) 0.032(3) 0.084(6) 0.038(3)
C(6) 0.19(1) 0.013(3) 0.168(10) 0.0000 0.130(9) 0.0000
C(7) 0.047(2) 0.063(3) 0.031(2) -0.003(2) 0.014(2) 0.001(2)
C(8) 0.044(2) 0.070(3) 0.040(2) -0.007(2) 0.016(2) 0.002(2)
C(9) 0.048(2) 0.042(2) 0.034(2) -0.001(2) 0.017(2) 0.002(2)
C(10) 0.050(2) 0.065(3) 0.034(2) -0.001(2) 0.014(2) -0.002(2)
C(11) 0.043(2) 0.060(3) 0.037(2) -0.004(2) 0.013(2) -0.002(2)
C(12) 0.090(3) 0.033(2) 0.084(3) -0.010(2) 0.032(3) -0.002(2)
C(13) 0.143(5) 0.029(2) 0.095(4) -0.028(3) 0.054(4) -0.009(2)
C(14) 0.179(9) 0.014(3) 0.074(5) 0.0000 0.052(5) 0.0000
C(15) 0.096(4) 0.029(2) 0.098(4) 0.010(2) 0.040(3) 0.003(2)
C(16) 0.174(7) 0.034(3) 0.113(5) 0.043(3) 0.077(5) 0.016(3)
C(17) 0.22(1) 0.015(3) 0.101(6) 0.0000 0.102(7) 0.0000
C(18) 0.042(2) 0.064(3) 0.033(2) 0.005(2) 0.012(2) 0.002(2)
C(19) 0.046(2) 0.058(2) 0.038(2) 0.003(2) 0.017(2) 0.004(2)
C(20) 0.050(2) 0.039(2) 0.029(2) -0.001(2) 0.017(2) 0.001(1)
C(21) 0.047(2) 0.061(3) 0.033(2) 0.005(2) 0.011(2) 0.006(2)
C(22) 0.042(2) 0.057(2) 0.038(2) 0.004(2) 0.015(2) 0.004(2)
C(23) 0.073(4) 0.119(5) 0.088(4) 0.007(3) 0.028(3) 0.009(4)
C(24) 0.070(3) 0.100(4) 0.074(3) 0.003(3) 0.020(3) 0.008(3)
C(25) 0.056(3) 0.049(3) 0.079(3) 0.004(2) 0.017(2) -0.002(2)
C(26) 0.067(3) 0.078(4) 0.076(3) -0.012(3) 0.021(3) -0.009(3)
C(27) 0.076(4) 0.084(4) 0.072(3) -0.010(3) 0.012(3) -0.006(3)
C(28) 0.065(3) 0.081(4) 0.108(5) -0.002(3) 0.032(3) 0.001(3)
C(29) 0.073(3) 0.078(4) 0.087(4) -0.003(3) 0.019(3) 0.006(3)
C(30) 0.057(3) 0.043(2) 0.086(4) 0.003(2) 0.011(2) 0.000(2)
C(31) 0.065(3) 0.065(3) 0.092(4) 0.002(2) 0.021(3) 0.000(3)
C(32) 0.075(3) 0.077(4) 0.080(4) 0.012(3) 0.007(3) 0.003(3)
C(33) 0.060(3) 0.050(2) 0.040(2) 0.011(2) 0.019(2) -0.002(2)
C(34) 0.046(2) 0.047(2) 0.037(2) 0.001(2) 0.016(2) 0.004(2)

loop_
_atom_type_symbol
_atom_type_description
_atom_type_scat_dispersion_real
_atom_type_scat_dispersion_imag
_atom_type_scat_source
Mn Mn 0.337 0.728
;International Tables for Crystallography
(1992, Vol. C, Tables 4.2.6.8 and 6.1.1.1)
;
C C 0.003 0.002
;International Tables for Crystallography
(1992, Vol. C, Tables 4.2.6.8 and 6.1.1.1)
;
H H 0.000 0.000
;International Tables for Crystallography
(1992, Vol. C, Table 6.1.1.2)
;
N N 0.006 0.003
;International Tables for Crystallography
(1992, Vol. C, Tables 4.2.6.8 and 6.1.1.1)
;
S S 0.125 0.123
;International Tables for Crystallography
(1992, Vol. C, Tables 4.2.6.8 and 6.1.1.1)
;

loop_
_geom_angle_atom_site_label_1
_geom_angle_atom_site_label_2
_geom_angle_atom_site_label_3
_geom_angle
_geom_angle_site_symmetry_1
_geom_angle_site_symmetry_2
_geom_angle_site_symmetry_3
_geom_angle_publ_flag
N(1) Mn(1) N(2) 180.0 . . . yes
N(1) Mn(1) N(5) 92.48(7) . . . yes
N(1) Mn(1) N(5) 92.48(7) . . 4_555 yes
N(1) Mn(1) N(17) 90.23(9) . . . yes
N(1) Mn(1) N(17) 90.23(9) . . 4_555 yes
N(2) Mn(1) N(5) 87.52(7) . . . yes
N(2) Mn(1) N(5) 87.52(7) . . 4_555 yes
N(2) Mn(1) N(17) 89.77(9) . . . yes
N(2) Mn(1) N(17) 89.77(9) . . 4_555 yes
N(5) Mn(1) N(5) 175.0(1) . . 4_555 yes
N(5) Mn(1) N(17) 88.5(1) . . . yes
N(5) Mn(1) N(17) 91.5(1) . . 4_555 yes
N(5) Mn(1) N(17) 91.5(1) 4_555 . . yes
N(5) Mn(1) N(17) 88.5(1) 4_555 . 4_555 yes
N(17) Mn(1) N(17) 179.5(2) . . 4_555 yes
N(7) Mn(2) N(8) 180.0 . . . yes
N(7) Mn(2) N(11) 91.72(8) . . . yes
N(7) Mn(2) N(11) 91.72(8) . . 4_655 yes
N(7) Mn(2) N(18) 89.42(9) . . . yes
N(7) Mn(2) N(18) 89.42(9) . . 4_655 yes
N(8) Mn(2) N(11) 88.28(8) . . . yes
N(8) Mn(2) N(11) 88.28(8) . . 4_655 yes
N(8) Mn(2) N(18) 90.58(9) . . . yes
N(8) Mn(2) N(18) 90.58(9) . . 4_655 yes
N(11) Mn(2) N(11) 176.6(2) . . 4_655 yes
N(11) Mn(2) N(18) 89.7(1) . . . yes
N(11) Mn(2) N(18) 90.3(1) . . 4_655 yes
N(11) Mn(2) N(18) 90.3(1) 4_655 . . yes
N(11) Mn(2) N(18) 89.7(1) 4_655 . 4_655 yes
N(18) Mn(2) N(18) 178.8(2) . . 4_655 yes
Mn(1) N(1) C(1) 121.0(2) . . . yes
Mn(1) N(1) C(1) 121.0(2) . . 4_555 yes
Mn(1) N(1) C(2) 150.5(1) . . . yes
Mn(1) N(1) C(2) 150.5(1) . . 4_555 yes
C(1) N(1) C(1) 118.0(5) . . 4_555 yes
C(1) N(1) C(2) 29.5(2) . . . yes
C(1) N(1) C(2) 88.5(3) . . 4_555 yes
C(1) N(1) C(2) 88.5(3) 4_555 . . yes
C(1) N(1) C(2) 29.5(2) 4_555 . 4_555 yes
C(2) N(1) C(2) 59.0(3) . . 4_555 yes
Mn(1) N(2) C(4) 120.8(3) . . . yes
Mn(1) N(2) C(4) 120.8(3) . . 4_555 yes
Mn(1) N(2) C(5) 151.2(2) . . . yes
Mn(1) N(2) C(5) 151.2(2) . . 4_555 yes
C(4) N(2) C(4) 118.4(6) . . 4_555 yes
C(4) N(2) C(5) 30.4(3) . . . yes
C(4) N(2) C(5) 88.0(4) . . 4_555 yes
C(4) N(2) C(5) 88.0(4) 4_555 . . yes
C(4) N(2) C(5) 30.4(3) 4_555 . 4_555 yes
C(5) N(2) C(5) 57.7(4) . . 4_555 yes
N(3) N(3) N(4) 99(1) 4_555 . . yes
N(3) N(3) N(4) 30.3(3) 4_555 . 4_555 yes
N(3) N(3) C(2) 103.0(4) 4_555 . . yes
N(3) N(3) C(3) 71.4(3) 4_555 . . yes
N(3) N(3) C(6) 76.7(2) 4_555 . 1_545 yes
N(4) N(3) N(4) 69(1) . . 4_555 yes
N(4) N(3) C(2) 154(1) . . . yes
N(4) N(3) C(3) 170(1) . . . yes
N(4) N(3) C(6) 23(1) . . 1_545 yes
N(4) N(3) C(2) 131.1(5) 4_555 . . yes
N(4) N(3) C(3) 101.7(4) 4_555 . . yes
N(4) N(3) C(6) 46.4(4) 4_555 . 1_545 yes
C(2) N(3) C(3) 35.4(2) . . . yes
C(2) N(3) C(6) 164.2(5) . . 1_545 yes
C(3) N(3) C(6) 148.1(5) . . 1_545 yes
N(3) N(4) N(3) 49(1) . . 4_555 yes
N(3) N(4) N(4) 80(1) . . 4_555 yes
N(3) N(4) C(3) 6(1) . . . yes
N(3) N(4) C(5) 168(1) . . 1_545 yes
N(3) N(4) C(6) 147(1) . . 1_545 yes
N(3) N(4) N(4) 30.3(3) 4_555 . 4_555 yes
N(3) N(4) C(3) 43.7(3) 4_555 . . yes
N(3) N(4) C(5) 133.9(5) 4_555 . 1_545 yes
N(3) N(4) C(6) 97.5(5) 4_555 . 1_545 yes
N(4) N(4) C(3) 74.0(2) 4_555 . . yes
N(4) N(4) C(5) 103.7(3) 4_555 . 1_545 yes
N(4) N(4) C(6) 67.2(3) 4_555 . 1_545 yes
C(3) N(4) C(5) 171.9(5) . . 1_545 yes
C(3) N(4) C(6) 141.2(5) . . 1_545 yes
C(5) N(4) C(6) 37.3(3) 1_545 . 1_545 yes
Mn(1) N(5) C(7) 116.8(2) . . . yes
Mn(1) N(5) C(8) 144.9(2) . . . yes
Mn(1) N(5) C(10) 155.5(2) . . . yes
Mn(1) N(5) C(11) 127.1(2) . . . yes
C(7) N(5) C(8) 28.1(2) . . . yes
C(7) N(5) C(10) 87.5(2) . . . yes
C(7) N(5) C(11) 116.0(3) . . . yes
C(8) N(5) C(10) 59.4(1) . . . yes
C(8) N(5) C(11) 87.9(2) . . . yes
C(10) N(5) C(11) 28.5(2) . . . yes
N(6) N(6) C(9) 113.8(4) 3_675 . . yes
N(6) N(6) C(9) 36.0(2) 3_675 . 3_675 yes
N(6) N(6) C(10) 144.1(4) 3_675 . . yes
C(9) N(6) C(9) 149.7(2) . . 3_675 yes
C(9) N(6) C(10) 30.5(2) . . . yes
C(9) N(6) C(10) 177.1(2) 3_675 . . yes
Mn(2) N(7) C(12) 121.3(3) . . . yes
Mn(2) N(7) C(12) 121.3(3) . . 4_655 yes
Mn(2) N(7) C(13) 151.0(2) . . . yes
Mn(2) N(7) C(13) 151.0(2) . . 4_655 yes
C(12) N(7) C(12) 117.3(5) . . 4_655 yes
C(12) N(7) C(13) 29.7(3) . . . yes
C(12) N(7) C(13) 87.6(3) . . 4_655 yes
C(12) N(7) C(13) 87.6(3) 4_655 . . yes
C(12) N(7) C(13) 29.7(3) 4_655 . 4_655 yes
C(13) N(7) C(13) 58.0(3) . . 4_655 yes
Mn(2) N(8) C(15) 121.3(3) . . . yes
Mn(2) N(8) C(15) 121.3(3) . . 4_655 yes
Mn(2) N(8) C(16) 150.9(2) . . . yes
Mn(2) N(8) C(16) 150.9(2) . . 4_655 yes
C(15) N(8) C(15) 117.5(5) . . 4_655 yes
C(15) N(8) C(16) 29.7(3) . . . yes
C(15) N(8) C(16) 87.8(3) . . 4_655 yes
C(15) N(8) C(16) 87.8(3) 4_655 . . yes
C(15) N(8) C(16) 29.7(3) 4_655 . 4_655 yes
C(16) N(8) C(16) 58.2(4) . . 4_655 yes
N(9) N(9) N(10) 30.5(3) 4_655 . . yes
N(9) N(9) N(10) 91(1) 4_655 . 4_655 yes
N(9) N(9) C(13) 105.0(4) 4_655 . 1_565 yes
N(9) N(9) C(14) 70.1(3) 4_655 . 1_565 yes
N(9) N(9) C(17) 75.8(2) 4_655 . . yes
N(10) N(9) N(10) 60(1) . . 4_655 yes
N(10) N(9) C(13) 134.7(5) . . 1_565 yes
N(10) N(9) C(14) 100.6(5) . . 1_565 yes
N(10) N(9) C(17) 45.3(3) . . . yes
N(10) N(9) C(13) 161(1) 4_655 . 1_565 yes
N(10) N(9) C(14) 161(1) 4_655 . 1_565 yes
N(10) N(9) C(17) 15(1) 4_655 . . yes
C(13) N(9) C(14) 36.2(2) 1_565 . 1_565 yes
C(13) N(9) C(17) 170.5(6) 1_565 . . yes
C(14) N(9) C(17) 145.9(6) 1_565 . . yes
N(9) N(10) N(9) 58(1) . . 4_655 yes
N(9) N(10) N(10) 30.5(3) . . 4_655 yes
N(9) N(10) C(14) 45.0(4) . . 1_565 yes
N(9) N(10) C(16) 134.8(5) . . 4_655 yes
N(9) N(10) C(17) 100.0(5) . . . yes
N(9) N(10) N(10) 88(1) 4_655 . 4_655 yes
N(9) N(10) C(14) 13(1) 4_655 . 1_565 yes
N(9) N(10) C(16) 162(1) 4_655 . 4_655 yes
N(9) N(10) C(17) 158(1) 4_655 . . yes
N(10) N(10) C(14) 75.4(2) 4_655 . 1_565 yes
N(10) N(10) C(16) 104.7(4) 4_655 . 4_655 yes
N(10) N(10) C(17) 69.6(3) 4_655 . . yes
C(14) N(10) C(16) 170.4(6) 1_565 . 4_655 yes
C(14) N(10) C(17) 145.0(5) 1_565 . . yes
C(16) N(10) C(17) 36.5(2) 4_655 . . yes
Mn(2) N(11) C(18) 119.5(2) . . . yes
Mn(2) N(11) C(21) 152.4(2) . . . yes
Mn(2) N(11) C(22) 123.5(2) . . . yes
C(18) N(11) C(21) 88.1(2) . . . yes
C(18) N(11) C(22) 117.1(3) . . . yes
C(21) N(11) C(22) 28.9(2) . . . yes
N(12) N(12) C(20) 113.5(4) 3_765 . . yes
N(12) N(12) C(20) 36.1(2) 3_765 . 3_765 yes
C(20) N(12) C(20) 149.6(2) . . 3_765 yes
C(23) N(13) C(27) 114.7(5) . . . yes
C(28) N(14) C(29) 28.2(3) . . . yes
C(28) N(14) C(31) 87.6(3) . . . yes
C(28) N(14) C(32) 116.0(5) . . . yes
C(29) N(14) C(31) 59.5(2) . . . yes
C(29) N(14) C(32) 87.8(3) . . . yes
C(31) N(14) C(32) 28.3(3) . . . yes
N(16) N(15) C(24) 140.6(4) . . . yes
N(16) N(15) C(25) 112.2(4) . . . yes
N(16) N(15) C(30) 36.7(3) . . . yes
C(24) N(15) C(25) 31.0(2) . . . yes
C(24) N(15) C(30) 169.9(3) . . . yes
C(25) N(15) C(30) 148.9(4) . . . yes
N(15) N(16) C(25) 36.9(3) . . . yes
N(15) N(16) C(29) 142.6(4) . . . yes
N(15) N(16) C(30) 112.8(4) . . . yes
C(25) N(16) C(29) 173.6(3) . . . yes
C(25) N(16) C(30) 149.8(4) . . . yes
C(29) N(16) C(30) 30.8(3) . . . yes
Mn(1) N(17) C(33) 155.6(3) . . . yes
Mn(2) N(18) C(34) 162.4(3) . . . yes
N(1) C(1) C(1) 31.0(2) . . 4_555 yes
N(1) C(1) C(2) 122.3(4) . . . yes
N(1) C(1) C(3) 92.2(3) . . . yes
C(1) C(1) C(2) 91.3(3) 4_555 . . yes
C(1) C(1) C(3) 61.2(1) 4_555 . . yes
C(2) C(1) C(3) 30.1(3) . . . yes
N(1) C(2) N(3) 130.6(3) . . . yes
N(1) C(2) C(1) 28.2(2) . . . yes
N(1) C(2) C(2) 60.5(1) . . 4_555 yes
N(1) C(2) C(3) 90.9(3) . . . yes
N(3) C(2) C(1) 158.1(5) . . . yes
N(3) C(2) C(2) 70.5(2) . . 4_555 yes
N(3) C(2) C(3) 40.4(3) . . . yes
C(1) C(2) C(2) 88.7(3) . . 4_555 yes
C(1) C(2) C(3) 119.1(5) . . . yes
C(2) C(2) C(3) 30.4(3) 4_555 . . yes
N(3) C(3) N(3) 37.2(6) . . 4_555 yes
N(3) C(3) N(4) 2.8(5) . . . yes
N(3) C(3) N(4) 34.6(3) . . 4_555 yes
N(3) C(3) C(1) 134.4(3) . . . yes
N(3) C(3) C(1) 164.0(4) . . 4_555 yes
N(3) C(3) C(2) 104.2(4) . . . yes
N(3) C(3) C(2) 135.5(5) . . 4_555 yes
N(3) C(3) N(4) 34.6(3) 4_555 . . yes
N(3) C(3) N(4) 2.8(5) 4_555 . 4_555 yes
N(3) C(3) C(1) 164.0(4) 4_555 . . yes
N(3) C(3) C(1) 134.4(3) 4_555 . 4_555 yes
N(3) C(3) C(2) 135.5(5) 4_555 . . yes
N(3) C(3) C(2) 104.2(4) 4_555 . 4_555 yes
N(4) C(3) N(4) 32.1(4) . . 4_555 yes
N(4) C(3) C(1) 137.2(2) . . . yes
N(4) C(3) C(1) 161.9(3) . . 4_555 yes
N(4) C(3) C(2) 107.0(3) . . . yes
N(4) C(3) C(2) 132.8(4) . . 4_555 yes
N(4) C(3) C(1) 161.9(3) 4_555 . . yes
N(4) C(3) C(1) 137.2(2) 4_555 . 4_555 yes
N(4) C(3) C(2) 132.8(4) 4_555 . . yes
N(4) C(3) C(2) 107.0(3) 4_555 . 4_555 yes
C(1) C(3) C(1) 57.6(2) . . 4_555 yes
C(1) C(3) C(2) 30.8(2) . . . yes
C(1) C(3) C(2) 88.4(3) . . 4_555 yes
C(1) C(3) C(2) 88.4(3) 4_555 . . yes
C(1) C(3) C(2) 30.8(2) 4_555 . 4_555 yes
C(2) C(3) C(2) 119.2(5) . . 4_555 yes
N(2) C(4) C(4) 30.8(3) . . 4_555 yes
N(2) C(4) C(5) 121.5(6) . . . yes
N(2) C(4) C(6) 92.5(3) . . . yes
C(4) C(4) C(5) 90.7(4) 4_555 . . yes
C(4) C(4) C(6) 61.7(1) 4_555 . . yes
C(5) C(4) C(6) 29.0(4) . . . yes
N(2) C(5) N(4) 135.7(4) . . 1_565 yes
N(2) C(5) C(4) 28.1(3) . . . yes
N(2) C(5) C(5) 61.2(2) . . 4_555 yes
N(2) C(5) C(6) 92.2(4) . . . yes
N(4) C(5) C(4) 163.4(6) 1_565 . . yes
N(4) C(5) C(5) 74.7(3) 1_565 . 4_555 yes
N(4) C(5) C(6) 43.7(3) 1_565 . . yes
C(4) C(5) C(5) 89.3(4) . . 4_555 yes
C(4) C(5) C(6) 120.4(6) . . . yes
C(5) C(5) C(6) 31.1(3) 4_555 . . yes
N(3) C(6) N(3) 26.7(4) 1_565 . 4_565 yes
N(3) C(6) N(4) 9.5(4) 1_565 . 1_565 yes
N(3) C(6) N(4) 36.1(3) 1_565 . 4_565 yes
N(3) C(6) C(4) 138.6(2) 1_565 . . yes
N(3) C(6) C(4) 164.7(3) 1_565 . 4_555 yes
N(3) C(6) C(5) 108.0(4) 1_565 . . yes
N(3) C(6) C(5) 134.1(4) 1_565 . 4_555 yes
N(3) C(6) N(4) 36.1(3) 4_565 . 1_565 yes
N(3) C(6) N(4) 9.5(4) 4_565 . 4_565 yes
N(3) C(6) C(4) 164.7(3) 4_565 . . yes
N(3) C(6) C(4) 138.6(2) 4_565 . 4_555 yes
N(3) C(6) C(5) 134.1(4) 4_565 . . yes
N(3) C(6) C(5) 108.0(4) 4_565 . 4_555 yes
N(4) C(6) N(4) 45.6(6) 1_565 . 4_565 yes
N(4) C(6) C(4) 129.4(3) 1_565 . . yes
N(4) C(6) C(4) 171.7(4) 1_565 . 4_555 yes
N(4) C(6) C(5) 98.9(4) 1_565 . . yes
N(4) C(6) C(5) 142.8(5) 1_565 . 4_555 yes
N(4) C(6) C(4) 171.7(4) 4_565 . . yes
N(4) C(6) C(4) 129.4(3) 4_565 . 4_555 yes
N(4) C(6) C(5) 142.8(5) 4_565 . . yes
N(4) C(6) C(5) 98.9(4) 4_565 . 4_555 yes
C(4) C(6) C(4) 56.5(3) . . 4_555 yes
C(4) C(6) C(5) 30.7(3) . . . yes
C(4) C(6) C(5) 87.2(4) . . 4_555 yes
C(4) C(6) C(5) 87.2(4) 4_555 . . yes
C(4) C(6) C(5) 30.7(3) 4_555 . 4_555 yes
C(5) C(6) C(5) 117.8(7) . . 4_555 yes
N(5) C(7) C(8) 124.4(3) . . . yes
N(5) C(7) C(9) 93.2(2) . . . yes
N(5) C(7) C(11) 31.9(2) . . . yes
C(8) C(7) C(9) 31.2(2) . . . yes
C(8) C(7) C(11) 92.5(3) . . . yes
C(9) C(7) C(11) 61.3(2) . . . yes
N(5) C(8) C(7) 27.5(2) . . . yes
N(5) C(8) C(9) 90.5(2) . . . yes
N(5) C(8) C(10) 60.2(1) . . . yes
C(7) C(8) C(9) 118.0(3) . . . yes
C(7) C(8) C(10) 87.7(3) . . . yes
C(9) C(8) C(10) 30.3(2) . . . yes
N(6) C(9) N(6) 30.3(2) . . 3_675 yes
N(6) C(9) C(7) 154.4(3) . . . yes
N(6) C(9) C(8) 123.6(3) . . . yes
N(6) C(9) C(10) 117.3(3) . . . yes
N(6) C(9) C(11) 148.2(3) . . . yes
N(6) C(9) C(7) 124.3(2) 3_675 . . yes
N(6) C(9) C(8) 93.5(3) 3_675 . . yes
N(6) C(9) C(10) 147.3(3) 3_675 . . yes
N(6) C(9) C(11) 176.7(2) 3_675 . . yes
C(7) C(9) C(8) 30.8(2) . . . yes
C(7) C(9) C(10) 88.2(2) . . . yes
C(7) C(9) C(11) 57.4(2) . . . yes
C(8) C(9) C(10) 119.0(3) . . . yes
C(8) C(9) C(11) 88.2(2) . . . yes
C(10) C(9) C(11) 30.9(2) . . . yes
N(5) C(10) N(6) 123.3(2) . . . yes
N(5) C(10) C(8) 60.4(1) . . . yes
N(5) C(10) C(9) 91.1(2) . . . yes
N(5) C(10) C(11) 27.4(2) . . . yes
N(6) C(10) C(8) 62.9(2) . . . yes
N(6) C(10) C(9) 32.2(2) . . . yes
N(6) C(10) C(11) 150.7(3) . . . yes
C(8) C(10) C(9) 30.7(2) . . . yes
C(8) C(10) C(11) 87.8(3) . . . yes
C(9) C(10) C(11) 118.5(3) . . . yes
N(5) C(11) C(7) 32.1(2) . . . yes
N(5) C(11) C(9) 93.4(2) . . . yes
N(5) C(11) C(10) 124.1(3) . . . yes
C(7) C(11) C(9) 61.3(2) . . . yes
C(7) C(11) C(10) 91.9(3) . . . yes
C(9) C(11) C(10) 30.6(2) . . . yes
N(7) C(12) C(12) 31.3(3) . . 4_655 yes
N(7) C(12) C(13) 122.2(5) . . . yes
N(7) C(12) C(14) 92.7(3) . . . yes
C(12) C(12) C(13) 90.9(3) 4_655 . . yes
C(12) C(12) C(14) 61.4(1) 4_655 . . yes
C(13) C(12) C(14) 29.5(3) . . . yes
N(7) C(13) N(9) 133.5(4) . . 1_545 yes
N(7) C(13) C(12) 28.1(3) . . . yes
N(7) C(13) C(13) 61.0(2) . . 4_655 yes
N(7) C(13) C(14) 91.7(4) . . . yes
N(9) C(13) C(12) 161.3(5) 1_545 . . yes
N(9) C(13) C(13) 72.7(3) 1_545 . 4_655 yes
N(9) C(13) C(14) 42.1(3) 1_545 . . yes
C(12) C(13) C(13) 89.1(3) . . 4_655 yes
C(12) C(13) C(14) 119.8(5) . . . yes
C(13) C(13) C(14) 30.7(3) 4_655 . . yes
N(9) C(14) N(9) 39.8(7) 1_545 . 4_645 yes
N(9) C(14) N(10) 34.4(3) 1_545 . 1_545 yes
N(9) C(14) N(10) 5.3(5) 1_545 . 4_645 yes
N(9) C(14) C(12) 132.1(4) 1_545 . . yes
N(9) C(14) C(12) 168.6(4) 1_545 . 4_655 yes
N(9) C(14) C(13) 101.7(4) 1_545 . . yes
N(9) C(14) C(13) 139.2(5) 1_545 . 4_655 yes
N(9) C(14) N(10) 5.3(5) 4_645 . 1_545 yes
N(9) C(14) N(10) 34.4(3) 4_645 . 4_645 yes
N(9) C(14) C(12) 168.6(4) 4_645 . . yes
N(9) C(14) C(12) 132.1(4) 4_645 . 4_655 yes
N(9) C(14) C(13) 139.2(5) 4_645 . . yes
N(9) C(14) C(13) 101.7(4) 4_645 . 4_655 yes
N(10) C(14) N(10) 29.1(5) 1_545 . 4_645 yes
N(10) C(14) C(12) 164.3(3) 1_545 . . yes
N(10) C(14) C(12) 137.5(3) 1_545 . 4_655 yes
N(10) C(14) C(13) 134.1(4) 1_545 . . yes
N(10) C(14) C(13) 106.9(4) 1_545 . 4_655 yes
N(10) C(14) C(12) 137.5(3) 4_645 . . yes
N(10) C(14) C(12) 164.3(3) 4_645 . 4_655 yes
N(10) C(14) C(13) 106.9(4) 4_645 . . yes
N(10) C(14) C(13) 134.1(4) 4_645 . 4_655 yes
C(12) C(14) C(12) 57.2(3) . . 4_655 yes
C(12) C(14) C(13) 30.7(3) . . . yes
C(12) C(14) C(13) 87.9(4) . . 4_655 yes
C(12) C(14) C(13) 87.9(4) 4_655 . . yes
C(12) C(14) C(13) 30.7(3) 4_655 . 4_655 yes
C(13) C(14) C(13) 118.6(6) . . 4_655 yes
N(8) C(15) C(15) 31.3(3) . . 4_655 yes
N(8) C(15) C(16) 122.2(5) . . . yes
N(8) C(15) C(17) 92.6(3) . . . yes
C(15) C(15) C(16) 90.9(4) 4_655 . . yes
C(15) C(15) C(17) 61.3(1) 4_655 . . yes
C(16) C(15) C(17) 29.6(3) . . . yes
N(8) C(16) N(10) 133.6(4) . . 4_655 yes
N(8) C(16) C(15) 28.1(3) . . . yes
N(8) C(16) C(16) 60.9(2) . . 4_655 yes
N(8) C(16) C(17) 91.4(4) . . . yes
N(10) C(16) C(15) 161.1(5) 4_655 . . yes
N(10) C(16) C(16) 72.9(3) 4_655 . 4_655 yes
N(10) C(16) C(17) 42.5(3) 4_655 . . yes
C(15) C(16) C(16) 89.0(4) . . 4_655 yes
C(15) C(16) C(17) 119.6(6) . . . yes
C(16) C(16) C(17) 30.5(3) 4_655 . . yes
N(9) C(17) N(9) 28.4(5) . . 4_655 yes
N(9) C(17) N(10) 34.6(3) . . . yes
N(9) C(17) N(10) 6.3(5) . . 4_655 yes
N(9) C(17) C(15) 137.5(3) . . . yes
N(9) C(17) C(15) 164.6(3) . . 4_655 yes
N(9) C(17) C(16) 106.8(4) . . . yes
N(9) C(17) C(16) 134.0(4) . . 4_655 yes
N(9) C(17) N(10) 6.3(5) 4_655 . . yes
N(9) C(17) N(10) 34.6(3) 4_655 . 4_655 yes
N(9) C(17) C(15) 164.6(3) 4_655 . . yes
N(9) C(17) C(15) 137.5(3) 4_655 . 4_655 yes
N(9) C(17) C(16) 134.0(4) 4_655 . . yes
N(9) C(17) C(16) 106.8(4) 4_655 . 4_655 yes
N(10) C(17) N(10) 40.9(7) . . 4_655 yes
N(10) C(17) C(15) 169.2(4) . . . yes
N(10) C(17) C(15) 131.5(3) . . 4_655 yes
N(10) C(17) C(16) 139.6(5) . . . yes
N(10) C(17) C(16) 101.0(4) . . 4_655 yes
N(10) C(17) C(15) 131.5(3) 4_655 . . yes
N(10) C(17) C(15) 169.2(4) 4_655 . 4_655 yes
N(10) C(17) C(16) 101.0(4) 4_655 . . yes
N(10) C(17) C(16) 139.6(5) 4_655 . 4_655 yes
C(15) C(17) C(15) 57.3(3) . . 4_655 yes
C(15) C(17) C(16) 30.8(3) . . . yes
C(15) C(17) C(16) 88.1(4) . . 4_655 yes
C(15) C(17) C(16) 88.1(4) 4_655 . . yes
C(15) C(17) C(16) 30.8(3) 4_655 . 4_655 yes
C(16) C(17) C(16) 119.0(6) . . 4_655 yes
N(11) C(18) C(19) 123.8(3) . . . yes
N(11) C(18) C(20) 92.7(2) . . . yes
N(11) C(18) C(22) 31.2(2) . . . yes
C(19) C(18) C(20) 31.1(2) . . . yes
C(19) C(18) C(22) 92.5(3) . . . yes
C(20) C(18) C(22) 61.4(2) . . . yes
C(18) C(19) C(20) 117.8(3) . . . yes
C(18) C(19) C(21) 87.4(2) . . . yes
C(20) C(19) C(21) 30.4(2) . . . yes
N(12) C(20) N(12) 30.4(2) . . 3_765 yes
N(12) C(20) C(18) 154.6(3) . . . yes
N(12) C(20) C(19) 123.4(3) . . . yes
N(12) C(20) C(21) 117.5(3) . . . yes
N(12) C(20) C(22) 148.1(3) . . . yes
N(12) C(20) C(18) 124.2(2) 3_765 . . yes
N(12) C(20) C(19) 93.2(2) 3_765 . . yes
N(12) C(20) C(21) 147.7(3) 3_765 . . yes
N(12) C(20) C(22) 176.4(2) 3_765 . . yes
C(18) C(20) C(19) 31.1(2) . . . yes
C(18) C(20) C(21) 87.9(2) . . . yes
C(18) C(20) C(22) 57.3(1) . . . yes
C(19) C(20) C(21) 119.1(3) . . . yes
C(19) C(20) C(22) 88.5(2) . . . yes
C(21) C(20) C(22) 30.6(2) . . . yes
N(11) C(21) C(19) 60.7(1) . . . yes
N(11) C(21) C(20) 91.3(2) . . . yes
N(11) C(21) C(22) 27.7(2) . . . yes
C(19) C(21) C(20) 30.6(2) . . . yes
C(19) C(21) C(22) 88.3(2) . . . yes
C(20) C(21) C(22) 118.9(3) . . . yes
N(11) C(22) C(18) 31.7(2) . . . yes
N(11) C(22) C(20) 93.0(2) . . . yes
N(11) C(22) C(21) 123.4(3) . . . yes
C(18) C(22) C(20) 61.2(2) . . . yes
C(18) C(22) C(21) 91.7(3) . . . yes
C(20) C(22) C(21) 30.5(2) . . . yes
N(13) C(23) C(24) 124.9(5) . . . yes
N(13) C(23) C(25) 94.1(4) . . . yes
N(13) C(23) C(27) 32.5(3) . . . yes
C(24) C(23) C(25) 30.8(3) . . . yes
C(24) C(23) C(27) 92.4(4) . . . yes
C(25) C(23) C(27) 61.6(2) . . . yes
N(15) C(24) C(23) 151.1(4) . . . yes
N(15) C(24) C(25) 32.8(3) . . . yes
N(15) C(24) C(26) 63.1(2) . . . yes
C(23) C(24) C(25) 118.4(5) . . . yes
C(23) C(24) C(26) 88.0(4) . . . yes
C(25) C(24) C(26) 30.4(3) . . . yes
N(15) C(25) N(16) 30.8(2) . . . yes
N(15) C(25) C(23) 147.1(4) . . . yes
N(15) C(25) C(24) 116.3(5) . . . yes
N(15) C(25) C(26) 124.5(4) . . . yes
N(15) C(25) C(27) 155.6(4) . . . yes
N(16) C(25) C(23) 169.1(3) . . . yes
N(16) C(25) C(24) 144.3(4) . . . yes
N(16) C(25) C(26) 95.2(3) . . . yes
N(16) C(25) C(27) 125.8(3) . . . yes
C(23) C(25) C(24) 30.8(3) . . . yes
C(23) C(25) C(26) 88.4(3) . . . yes
C(23) C(25) C(27) 57.3(2) . . . yes
C(24) C(25) C(26) 119.2(5) . . . yes
C(24) C(25) C(27) 88.1(3) . . . yes
C(26) C(25) C(27) 31.1(3) . . . yes
C(24) C(26) C(25) 30.4(3) . . . yes
C(24) C(26) C(27) 87.9(3) . . . yes
C(25) C(26) C(27) 118.3(4) . . . yes
N(13) C(27) C(23) 32.8(3) . . . yes
N(13) C(27) C(25) 93.9(4) . . . yes
N(13) C(27) C(26) 124.5(5) . . . yes
C(23) C(27) C(25) 61.1(2) . . . yes
C(23) C(27) C(26) 91.7(4) . . . yes
C(25) C(27) C(26) 30.6(3) . . . yes
N(14) C(28) C(29) 124.6(5) . . . yes
N(14) C(28) C(30) 93.8(4) . . . yes
N(14) C(28) C(32) 32.1(3) . . . yes
C(29) C(28) C(30) 30.8(3) . . . yes
C(29) C(28) C(32) 92.5(4) . . . yes
C(30) C(28) C(32) 61.7(2) . . . yes
N(14) C(29) N(16) 123.8(3) . . . yes
N(14) C(29) C(28) 27.2(3) . . . yes
N(14) C(29) C(30) 91.3(4) . . . yes
N(14) C(29) C(31) 60.2(2) . . . yes
N(16) C(29) C(28) 151.0(4) . . . yes
N(16) C(29) C(30) 32.5(3) . . . yes
N(16) C(29) C(31) 63.6(2) . . . yes
C(28) C(29) C(30) 118.5(5) . . . yes
C(28) C(29) C(31) 87.4(4) . . . yes
C(30) C(29) C(31) 31.1(3) . . . yes
N(15) C(30) N(16) 30.5(2) . . . yes
N(15) C(30) C(28) 172.5(3) . . . yes
N(15) C(30) C(29) 146.1(4) . . . yes
N(15) C(30) C(31) 95.2(4) . . . yes
N(15) C(30) C(32) 125.4(3) . . . yes
N(16) C(30) C(28) 147.3(4) . . . yes
N(16) C(30) C(29) 116.7(5) . . . yes
N(16) C(30) C(31) 125.2(5) . . . yes
N(16) C(30) C(32) 155.6(4) . . . yes
C(28) C(30) C(29) 30.7(3) . . . yes
C(28) C(30) C(31) 87.5(3) . . . yes
C(28) C(30) C(32) 57.0(2) . . . yes
C(29) C(30) C(31) 118.2(5) . . . yes
C(29) C(30) C(32) 87.7(4) . . . yes
C(31) C(30) C(32) 30.5(3) . . . yes
N(14) C(31) C(29) 60.3(2) . . . yes
N(14) C(31) C(30) 91.0(3) . . . yes
N(14) C(31) C(32) 27.6(3) . . . yes
C(29) C(31) C(30) 30.8(3) . . . yes
C(29) C(31) C(32) 87.9(4) . . . yes
C(30) C(31) C(32) 118.6(5) . . . yes
N(14) C(32) C(28) 31.9(3) . . . yes
N(14) C(32) C(30) 93.1(4) . . . yes
N(14) C(32) C(31) 124.1(5) . . . yes
C(28) C(32) C(30) 61.2(2) . . . yes
C(28) C(32) C(31) 92.2(4) . . . yes
C(30) C(32) C(31) 30.9(3) . . . yes
S(1) C(33) N(17) 179.4(4) . . . yes
S(2) C(34) N(18) 179.3(4) . . . yes

loop_
_geom_bond_atom_site_label_1
_geom_bond_atom_site_label_2
_geom_bond_distance
_geom_bond_site_symmetry_1
_geom_bond_site_symmetry_2
_geom_bond_publ_flag
Mn(1) N(1) 2.301(4) . . yes
Mn(1) N(2) 2.329(4) . . yes
Mn(1) N(5) 2.354(3) . . yes
Mn(1) N(5) 2.354(3) . 4_555 yes
Mn(1) N(17) 2.143(3) . . yes
Mn(1) N(17) 2.143(3) . 4_555 yes
Mn(2) N(7) 2.312(4) . . yes
Mn(2) N(8) 2.302(4) . . yes
Mn(2) N(11) 2.328(3) . . yes
Mn(2) N(11) 2.328(3) . 4_655 yes
Mn(2) N(18) 2.168(3) . . yes
Mn(2) N(18) 2.168(3) . 4_655 yes
S(1) C(33) 1.610(4) . . yes
S(2) C(34) 1.604(4) . . yes
N(1) C(1) 1.327(4) . . yes
N(1) C(1) 1.327(4) . 4_555 yes
N(1) C(2) 2.375(5) . . yes
N(1) C(2) 2.375(5) . 4_555 yes
N(2) C(4) 1.319(5) . . yes
N(2) C(4) 1.319(5) . 4_555 yes
N(2) C(5) 2.384(6) . . yes
N(2) C(5) 2.384(6) . 4_555 yes
N(3) N(3) 0.97(2) . 4_555 yes
N(3) N(4) 0.639(7) . . yes
N(3) N(4) 1.247(7) . 4_555 yes
N(3) C(2) 2.269(9) . . yes
N(3) C(3) 1.516(8) . . yes
N(3) C(6) 2.096(10) . 1_545 yes
N(4) N(4) 1.19(2) . 4_555 yes
N(4) C(3) 2.149(9) . . yes
N(4) C(5) 2.187(9) . 1_545 yes
N(4) C(6) 1.531(9) . 1_545 yes
N(5) C(7) 1.341(4) . . yes
N(5) C(8) 2.398(4) . . yes
N(5) C(10) 2.394(4) . . yes
N(5) C(11) 1.332(4) . . yes
N(6) N(6) 1.233(6) . 3_675 yes
N(6) C(9) 1.437(4) . . yes
N(6) C(9) 2.239(4) . 3_675 yes
N(6) C(10) 2.396(5) . . yes
N(7) C(12) 1.329(5) . . yes
N(7) C(12) 1.329(5) . 4_655 yes
N(7) C(13) 2.385(6) . . yes
N(7) C(13) 2.385(6) . 4_655 yes
N(8) C(15) 1.329(5) . . yes
N(8) C(15) 1.329(5) . 4_655 yes
N(8) C(16) 2.385(6) . . yes
N(8) C(16) 2.385(6) . 4_655 yes
N(9) N(9) 1.04(2) . 4_655 yes
N(9) N(10) 1.222(8) . . yes
N(9) N(10) 0.620(7) . 4_655 yes
N(9) C(13) 2.228(9) . 1_565 yes
N(9) C(14) 1.526(9) . 1_565 yes
N(9) C(17) 2.117(9) . . yes
N(10) N(10) 1.07(2) . 4_655 yes
N(10) C(14) 2.123(9) . 1_565 yes
N(10) C(16) 2.221(9) . 4_655 yes
N(10) C(17) 1.529(9) . . yes
N(11) C(18) 1.342(4) . . yes
N(11) C(21) 2.382(4) . . yes
N(11) C(22) 1.325(4) . . yes
N(12) N(12) 1.232(6) . 3_765 yes
N(12) C(20) 1.433(4) . . yes
N(12) C(20) 2.232(4) . 3_765 yes
N(13) C(23) 1.345(7) . . yes
N(13) C(27) 1.334(6) . . yes
N(14) C(28) 1.325(7) . . yes
N(14) C(29) 2.385(7) . . yes
N(14) C(31) 2.384(7) . . yes
N(14) C(32) 1.333(7) . . yes
N(15) N(16) 1.225(5) . . yes
N(15) C(24) 2.382(7) . . yes
N(15) C(25) 1.437(6) . . yes
N(15) C(30) 2.224(6) . . yes
N(16) C(25) 2.213(6) . . yes
N(16) C(29) 2.394(7) . . yes
N(16) C(30) 1.441(6) . . yes
N(17) C(33) 1.166(5) . . yes
N(18) C(34) 1.166(5) . . yes
C(1) C(1) 2.274(9) . 4_555 yes
C(1) C(2) 1.384(6) . . yes
C(1) C(3) 2.361(6) . . yes
C(2) C(2) 2.34(1) . 4_555 yes
C(2) C(3) 1.355(6) . . yes
C(4) C(4) 2.27(1) . 4_555 yes
C(4) C(5) 1.413(6) . . yes
C(4) C(6) 2.391(8) . . yes
C(5) C(5) 2.30(2) . 4_555 yes
C(5) C(6) 1.343(8) . . yes
C(7) C(8) 1.370(5) . . yes
C(7) C(9) 2.361(5) . . yes
C(7) C(11) 2.267(5) . . yes
C(8) C(9) 1.385(5) . . yes
C(8) C(10) 2.373(5) . . yes
C(9) C(10) 1.369(5) . . yes
C(9) C(11) 2.362(5) . . yes
C(10) C(11) 1.379(5) . . yes
C(12) C(12) 2.270(10) . 4_655 yes
C(12) C(13) 1.396(6) . . yes
C(12) C(14) 2.371(7) . . yes
C(13) C(13) 2.31(1) . 4_655 yes
C(13) C(14) 1.344(6) . . yes
C(15) C(15) 2.27(1) . 4_655 yes
C(15) C(16) 1.395(6) . . yes
C(15) C(17) 2.368(7) . . yes
C(16) C(16) 2.32(1) . 4_655 yes
C(16) C(17) 1.345(7) . . yes
C(18) C(19) 1.384(5) . . yes
C(18) C(20) 2.369(5) . . yes
C(18) C(22) 2.275(5) . . yes
C(19) C(20) 1.383(5) . . yes
C(19) C(21) 2.377(5) . . yes
C(20) C(21) 1.375(5) . . yes
C(20) C(22) 2.373(5) . . yes
C(21) C(22) 1.380(5) . . yes
C(23) C(24) 1.367(7) . . yes
C(23) C(25) 2.349(7) . . yes
C(23) C(27) 2.257(8) . . yes
C(24) C(25) 1.367(7) . . yes
C(24) C(26) 2.355(7) . . yes
C(25) C(26) 1.364(7) . . yes
C(25) C(27) 2.360(7) . . yes
C(26) C(27) 1.385(7) . . yes
C(28) C(29) 1.368(7) . . yes
C(28) C(30) 2.356(7) . . yes
C(28) C(32) 2.254(8) . . yes
C(29) C(30) 1.372(7) . . yes
C(29) C(31) 2.366(8) . . yes
C(30) C(31) 1.385(7) . . yes
C(30) C(32) 2.366(7) . . yes
C(31) C(32) 1.367(7) . . yes

loop_
_geom_contact_atom_site_label_1
_geom_contact_atom_site_label_2
_geom_contact_distance
_geom_contact_site_symmetry_1
_geom_contact_site_symmetry_2
_geom_contact_publ_flag
N(3) C(5) 3.181(10) . 4_545 ?
N(3) C(18) 3.389(9) . 1_455 ?
N(4) C(5) 2.72(1) . 4_545 ?
N(4) C(18) 3.320(9) . 1_455 ?
N(6) N(15) 3.368(5) . 1_565 ?
N(9) C(13) 2.691(10) . 4_665 ?
N(9) C(7) 3.40(1) . . ?
N(10) C(13) 2.824(9) . 4_665 ?
N(10) C(7) 3.369(10) . 4_655 ?
N(14) C(21) 3.360(6) . . ?
